data_5000386
loop_
_publ_author_name
'Williams, M. T.'
'McEachin, C.'
'Becker, T. M.'
'Ho, D. M.'
'Mandal, S. K.'

_publ_section_title
;
 Synthesis and X-ray structures of manganese(I) and rhenium(I) formato
 complexes, fac-(CO)~3~(dppp)M---OC(H)O
;
_journal_issue 2
_journal_name_full 'Journal of Organometallic Chemistry'
_journal_page_first 308
_journal_page_last 312
_journal_paper_doi 10.1016/S0022-328X(99)00743-3
_journal_volume 599
_journal_year 2000
_chemical_formula_moiety 'C31 H27 O5 P2 Re1'
_chemical_formula_sum 'C31 H27 O5 P2 Re'
_chemical_melting_point 458
_chemical_name_systematic
;
fac-Tricarbonyl-(1,3-bis(diphenylphosphino)propane-P,P')-(formato-O)-rhenium(i)
;
_space_group_IT_number 61
_symmetry_cell_setting orthorhombic
_symmetry_Int_Tables_number 61
_symmetry_space_group_name_Hall '-P 2ac 2ab'
_symmetry_space_group_name_H-M 'P b c a'
_cell_angle_alpha 90
_cell_angle_beta 90
_cell_angle_gamma 90
_cell_formula_units_Z 8
_cell_length_a 17.8435(3)
_cell_length_b 16.5212(2)
_cell_length_c 19.8756(3)
_cell_volume 5859.248
_diffrn_ambient_temperature 200
_exptl_crystal_colour colorless
_exptl_crystal_density_diffrn 1.65
_exptl_crystal_description plate
_exptl_crystal_preparation dichloromethane/hexane
_refine_ls_R_factor_gt 3.14
_refine_ls_wR_factor_gt 3.14
_cod_original_formula_sum 'C31 H27 O5 P2 Re1'
_cod_database_code 5000386

loop_
_symmetry_equiv_pos_site_id
_symmetry_equiv_pos_as_xyz
1 x,y,z
2 1/2+x,y,1/2-z
3 x,1/2-y,1/2+z
4 1/2-x,1/2+y,z
5 -x,-y,-z
6 -1/2-x,-y,-1/2+z
7 -x,-1/2+y,-1/2-z
8 -1/2+x,-1/2-y,-z

loop_
_atom_site_label
_atom_site_type_symbol
_atom_site_fract_x
_atom_site_fract_y
_atom_site_fract_z
Re1 Re 0.61477(1) 0.32602(1) 0.29586(1)
C1 C 0.6332(2) 0.2142(3) 0.3100(2)
O1 O 0.6412(2) 0.1456(2) 0.3203(2)
C2 C 0.5365(2) 0.3249(3) 0.3638(2)
O2 O 0.4897(2) 0.3241(2) 0.4038(2)
C3 C 0.5417(3) 0.2940(3) 0.2286(2)
O3 O 0.4991(2) 0.2700(3) 0.1901(2)
O4 O 0.60160(15) 0.4556(2) 0.28388(13)
C4 C 0.5373(3) 0.4891(3) 0.2792(2)
H1 H 0.5367(3) 0.5464(3) 0.2756(2)
O5 O 0.4766(2) 0.4552(2) 0.2789(2)
P1 P 0.71213(6) 0.34944(6) 0.20971(5)
C5 C 0.7745(2) 0.4348(2) 0.2275(2)
H2 H 0.8141(2) 0.4352(2) 0.1926(2)
H3 H 0.7451(2) 0.4852(2) 0.2218(2)
C6 C 0.8131(2) 0.4389(2) 0.2961(2)
H4 H 0.8379(2) 0.3863(2) 0.3048(2)
H5 H 0.8527(2) 0.4808(2) 0.2942(2)
C7 C 0.7612(2) 0.4580(2) 0.3552(2)
H6 H 0.7270(2) 0.5025(2) 0.3422(2)
H7 H 0.7917(2) 0.4768(2) 0.3938(2)
P2 P 0.70561(5) 0.37031(6) 0.38116(5)
C8 C 0.6769(2) 0.3763(2) 0.1260(2)
C9 C 0.7197(2) 0.3634(2) 0.0690(2)
H8 H 0.7688(2) 0.3418(2) 0.0734(2)
C10 C 0.6924(3) 0.3814(2) 0.0057(2)
H9 H 0.7224(3) 0.3711(2) -0.0328(2)
C11 C 0.6220(3) 0.4143(3) -0.0018(2)
H10 H 0.6034(3) 0.4270(3) -0.0454(2)
C12 C 0.5787(3) 0.4284(3) 0.0543(2)
H11 H 0.5301(3) 0.4510(3) 0.0495(2)
C13 C 0.6058(2) 0.4098(3) 0.1179(2)
H12 H 0.5756(2) 0.4201(3) 0.1563(2)
C14 C 0.7717(2) 0.2630(2) 0.1903(2)
C15 C 0.7363(2) 0.1936(2) 0.1670(2)
H13 H 0.6832(2) 0.1926(2) 0.1633(2)
C16 C 0.7771(3) 0.1262(2) 0.1491(2)
H14 H 0.7523(3) 0.0801(2) 0.1313(2)
C17 C 0.8535(3) 0.1256(3) 0.1571(2)
H15 H 0.8816(3) 0.0786(3) 0.1458(2)
C18 C 0.8891(3) 0.1932(3) 0.1815(2)
H16 H 0.9419(3) 0.1921(3) 0.1878(2)
C19 C 0.8496(2) 0.2632(2) 0.1972(2)
H17 H 0.8750(2) 0.3103(2) 0.2124(2)
C20 C 0.6603(2) 0.4005(2) 0.4594(2)
C21 C 0.6496(3) 0.4794(3) 0.4783(2)
H18 H 0.6687(3) 0.5218(3) 0.4510(2)
C22 C 0.6112(3) 0.4979(3) 0.5367(3)
H19 H 0.6043(3) 0.5529(3) 0.5491(3)
C23 C 0.5830(3) 0.4380(4) 0.5767(2)
H20 H 0.5571(3) 0.4514(4) 0.6170(2)
C24 C 0.5924(2) 0.3584(3) 0.5585(2)
H21 H 0.5721(2) 0.3166(3) 0.5858(2)
C25 C 0.6313(2) 0.3395(3) 0.5009(2)
H22 H 0.6386(2) 0.2843(3) 0.4891(2)
C26 C 0.7782(2) 0.3008(2) 0.4098(2)
C27 C 0.8159(2) 0.3158(3) 0.4699(2)
H23 H 0.8015(2) 0.3604(3) 0.4971(2)
C28 C 0.8739(2) 0.2664(3) 0.4902(2)
H24 H 0.8988(2) 0.2765(3) 0.5316(2)
C29 C 0.8960(2) 0.2016(3) 0.4499(3)
H25 H 0.9361(2) 0.1677(3) 0.4638(3)
C30 C 0.8598(2) 0.1865(3) 0.3902(2)
H26 H 0.8748(2) 0.1422(3) 0.3628(2)
C31 C 0.8012(2) 0.2362(2) 0.3698(2)
H27 H 0.7767(2) 0.2261(2) 0.3282(2)

loop_
_atom_type_symbol
_atom_type_radius_bond
C 0.68
H 0.23
O 0.68
P 1.05
Re 1.35
